data_7711538
loop_
_publ_author_name
'Maser, Leon'
'Vogt, Matthias'
'Langer, Robert'

_publ_section_title
;
 Cationic ligands between \s-donation and hydrogen-bridge-bond-
 stabilisation of ancillary ligands in coinage metal complexes with
 protonated carbodiphosphoranes
;
_journal_name_full 'Dalton Transactions'
_journal_paper_doi 10.1039/D2DT02338E
_journal_year 2022
_chemical_formula_moiety 'C51 H45 Ag I P4, F6 P, 0.5(C H2 Cl2), 1[CH2Cl2]'
_chemical_formula_sum 'C52.5 H48 Ag Cl3 F6 I P5'
_chemical_formula_weight 1288.88
_space_group_crystal_system monoclinic
_space_group_IT_number 15
_space_group_name_Hall '-C 2yc'
_space_group_name_H-M_alt 'C 1 2/c 1'
_atom_sites_solution_hydrogens mixed
_atom_sites_solution_primary dual
_audit_creation_date 2021-07-12
_audit_creation_method
;
Olex2 1.3
(compiled 2020.11.12 svn.r5f609507 for OlexSys, GUI svn.r6272)
;
_audit_update_record
;
2022-10-17 deposited with the CCDC.	2022-10-24 downloaded from the CCDC.
;
_cell_angle_alpha 90
_cell_angle_beta 109.918(4)
_cell_angle_gamma 90
_cell_formula_units_Z 8
_cell_length_a 24.0437(14)
_cell_length_b 11.8271(5)
_cell_length_c 40.075(2)
_cell_measurement_reflns_used 1161
_cell_measurement_temperature 170
_cell_measurement_theta_max 29.295
_cell_measurement_theta_min 1.885
_cell_volume 10714.3(10)
_computing_cell_refinement 'X-Area Recipe 1.33.0.0 (STOE & Cie, 2015)'
_computing_data_collection 'X-Area WinXpose 2.0.22.0 (STOE & Cie, 2016)'
_computing_data_reduction 'X-Area 1.90 (STOE & Cie, 2020)'
_computing_molecular_graphics 'Olex2 1.3 (Dolomanov et al., 2009)'
_computing_publication_material 'Olex2 1.3 (Dolomanov et al., 2009)'
_computing_structure_refinement 'SHELXL 2018/3 (Sheldrick, 2015)'
_computing_structure_solution 'SHELXT 2018/2 (Sheldrick, 2018)'
_diffrn_ambient_temperature 170
_diffrn_detector 'image plate (34 cm diameter)'
_diffrn_detector_area_resol_mean 6.67
_diffrn_detector_type 'STOE Imaging Plate'
_diffrn_measured_fraction_theta_full 0.981
_diffrn_measured_fraction_theta_max 0.975
_diffrn_measurement_device '2-circle diffractometer'
_diffrn_measurement_device_type 'STOE IPDS 2T'
_diffrn_measurement_method 'rotation method, \w scans'
_diffrn_radiation_collimation '0.5 mm diameter, monocapillary'
_diffrn_radiation_monochromator 'plane graphite'
_diffrn_radiation_polarisn_norm 0
_diffrn_radiation_type MoK\a
_diffrn_radiation_wavelength 0.71073
_diffrn_reflns_av_R_equivalents 0.0665
_diffrn_reflns_av_unetI/netI 0.0392
_diffrn_reflns_Laue_measured_fraction_full 0.981
_diffrn_reflns_Laue_measured_fraction_max 0.975
_diffrn_reflns_limit_h_max 32
_diffrn_reflns_limit_h_min -31
_diffrn_reflns_limit_k_max 16
_diffrn_reflns_limit_k_min -16
_diffrn_reflns_limit_l_max 54
_diffrn_reflns_limit_l_min -54
_diffrn_reflns_number 47682
_diffrn_reflns_point_group_measured_fraction_full 0.981
_diffrn_reflns_point_group_measured_fraction_max 0.975
_diffrn_reflns_theta_full 25.242
_diffrn_reflns_theta_max 29.200
_diffrn_reflns_theta_min 2.368
_diffrn_source 'sealed X-ray tube, 12 x 0.4 mm long-fine focus'
_diffrn_source_type 'Incoatec I\ms'
_exptl_absorpt_coefficient_mu 1.206
_exptl_absorpt_correction_type none
_exptl_crystal_colour 'clear colourless'
_exptl_crystal_colour_lustre clear
_exptl_crystal_colour_primary colourless
_exptl_crystal_density_diffrn 1.493
_exptl_crystal_description block
_exptl_crystal_F_000 4808
_exptl_crystal_size_max 0.42
_exptl_crystal_size_mid 0.38
_exptl_crystal_size_min 0.37
_refine_diff_density_max 1.074
_refine_diff_density_min -1.465
_refine_diff_density_rms 0.093
_refine_ls_extinction_method none
_refine_ls_goodness_of_fit_ref 1.058
_refine_ls_hydrogen_treatment mixed
_refine_ls_matrix_type full
_refine_ls_number_parameters 624
_refine_ls_number_reflns 14163
_refine_ls_number_restraints 0
_refine_ls_restrained_S_all 1.058
_refine_ls_R_factor_all 0.0553
_refine_ls_R_factor_gt 0.0432
_refine_ls_shift/su_max 0.002
_refine_ls_shift/su_mean 0.000
_refine_ls_structure_factor_coef Fsqd
_refine_ls_weighting_details 'w=1/[\s^2^(Fo^2^)+(0.0512P)^2^+25.9404P] where P=(Fo^2^+2Fc^2^)/3'
_refine_ls_weighting_scheme calc
_refine_ls_wR_factor_gt 0.1084
_refine_ls_wR_factor_ref 0.1183
_reflns_Friedel_coverage 0.000
_reflns_number_gt 11661
_reflns_number_total 14163
_reflns_threshold_expression 'I > 2\s(I)'
_cod_data_source_file d2dt02338e2.cif
_cod_data_source_block i2t2111
_cod_original_formula_sum 'C52.50 H48 Ag Cl3 F6 I P5'
_cod_database_code 7711538
_shelx_shelxl_version_number 2018/3
_shelx_space_group_comment
;
The symmetry employed for this shelxl refinement is uniquely defined
by the following loop, which should always be used as a source of
symmetry information in preference to the above space-group names.
They are only intended as comments.
;
_shelx_estimated_absorpt_t_max 0.664
_shelx_estimated_absorpt_t_min 0.631
_olex2_refinement_description
;
1. Fixed Uiso
 At 1.2 times of:
  All C(H) groups, All C(H,H) groups
2. Others
 Fixed Sof: Cl1(0.5) Cl2(0.5) C3(0.5) H3A(0.5) H3B(0.5)
3.a Secondary CH2 refined with riding coordinates:
 C3(H3A,H3B)
3.b Aromatic/amide H refined with riding coordinates:
 C00P(H00P), C00S(H00S), C00T(H00T), C00U(H00U), C00W(H00W), C00X(H00X),
 C00Y(H00Y), C00Z(H00Z), C010(H010), C011(H011), C012(H012), C013(H013),
 C014(H014), C015(H015), C016(H016), C017(H017), C018(H018), C019(H019),
 C01A(H01A), C01B(H01B), C01C(H01C), C01E(H01E), C01F(H01F), C01G(H01G),
 C01H(H01H), C01I(H01I), C01J(H01J), C01K(H01K), C01L(H01L), C01M(H01M),
 C01N(H01N), C01O(H01O), C01P(H01P), C01Q(H01Q), C01R(H01R), C01S(H01S),
 C01T(H01T), C01U(H01U), C01V(H01V), C01W(H01W)
;
_smtbx_masks_void_probe_radius 1.2
_smtbx_masks_void_truncation_radius 1.2
_olex2_submission_special_instructions 'No special instructions were received'

loop_
_space_group_symop_operation_xyz
'x, y, z'
'-x, y, -z+1/2'
'x+1/2, y+1/2, z'
'-x+1/2, y+1/2, -z+1/2'
'-x, -y, -z'
'x, -y, z-1/2'
'-x+1/2, -y+1/2, -z'
'x+1/2, -y+1/2, z-1/2'

loop_
_atom_site_label
_atom_site_type_symbol
_atom_site_fract_x
_atom_site_fract_y
_atom_site_fract_z
_atom_site_U_iso_or_equiv
_atom_site_adp_type
_atom_site_occupancy
_atom_site_site_symmetry_order
_atom_site_calc_flag
_atom_site_refinement_flags_posn
_atom_site_refinement_flags_adp
_atom_site_refinement_flags_occupancy
_atom_site_disorder_assembly
_atom_site_disorder_group
Ag01 Ag 0.43999(2) 0.74129(2) 0.34398(2) 0.03304(6) Uani 1 1 d . . . . .
I002 I 0.47699(2) 0.83446(2) 0.29366(2) 0.05810(9) Uani 1 1 d . . . . .
P003 P 0.48862(3) 0.75776(5) 0.40860(2) 0.02253(12) Uani 1 1 d . . . . .
P004 P 0.52714(3) 0.52087(5) 0.39585(2) 0.02181(12) Uani 1 1 d . . . . .
P005 P 0.41509(3) 0.44762(5) 0.33334(2) 0.02382(12) Uani 1 1 d . . . . .
P006 P 0.34024(3) 0.65751(6) 0.32725(2) 0.02891(14) Uani 1 1 d . . . . .
P007 P 0.35273(4) 0.41255(7) 0.45396(2) 0.03710(17) Uani 1 1 d . . . . .
F00A F 0.38938(9) 0.46495(18) 0.43039(5) 0.0464(4) Uani 1 1 d . . . . .
F00B F 0.38028(15) 0.2919(2) 0.45208(8) 0.0764(8) Uani 1 1 d . . . . .
F00C F 0.32367(15) 0.5313(2) 0.45414(9) 0.0847(10) Uani 1 1 d . . . . .
F00D F 0.31647(12) 0.3616(3) 0.47704(8) 0.0783(9) Uani 1 1 d . . . . .
C00F C 0.48034(11) 0.5207(2) 0.35221(6) 0.0246(4) Uani 1 1 d . . . . .
C00G C 0.39803(11) 0.4504(2) 0.28580(6) 0.0273(5) Uani 1 1 d . . . . .
C00H C 0.44577(11) 0.8160(2) 0.43444(6) 0.0247(5) Uani 1 1 d . . . . .
F00I F 0.40551(13) 0.4384(3) 0.48883(7) 0.0934(11) Uani 1 1 d . . . . .
C00J C 0.59790(11) 0.5746(2) 0.39693(7) 0.0269(5) Uani 1 1 d . . . . .
C00K C 0.50215(11) 0.6100(2) 0.42489(6) 0.0240(4) Uani 1 1 d . . . . .
C00L C 0.54107(11) 0.3830(2) 0.41626(7) 0.0263(5) Uani 1 1 d . . . . .
C00M C 0.41602(12) 0.3005(2) 0.34568(7) 0.0294(5) Uani 1 1 d . . . . .
F00N F 0.30057(12) 0.3839(3) 0.41761(8) 0.0876(10) Uani 1 1 d . . . . .
C00O C 0.56103(11) 0.8236(2) 0.42675(7) 0.0278(5) Uani 1 1 d . . . . .
C00P C 0.39813(12) 0.7560(2) 0.43802(8) 0.0324(5) Uani 1 1 d . . . . .
H00P H 0.391028 0.680410 0.429602 0.039 Uiso 1 1 calc R U . . .
C00Q C 0.29478(12) 0.7190(3) 0.35094(8) 0.0360(6) Uani 1 1 d . . . . .
C00R C 0.35269(12) 0.5102(2) 0.34313(7) 0.0295(5) Uani 1 1 d . . . . .
C00S C 0.45532(13) 0.9273(2) 0.44679(8) 0.0325(5) Uani 1 1 d . . . . .
H00S H 0.487591 0.969122 0.444558 0.039 Uiso 1 1 calc R U . . .
C00T C 0.35325(14) 0.3796(3) 0.26475(8) 0.0400(7) Uani 1 1 d . . . . .
H00T H 0.332562 0.331372 0.275469 0.048 Uiso 1 1 calc R U . . .
C00U C 0.42672(13) 0.5228(3) 0.26969(7) 0.0359(6) Uani 1 1 d . . . . .
H00U H 0.456577 0.572490 0.283769 0.043 Uiso 1 1 calc R U . . .
C00V C 0.28937(13) 0.6424(3) 0.28160(8) 0.0375(6) Uani 1 1 d . . . . .
C00W C 0.56570(14) 0.1665(3) 0.44379(9) 0.0418(7) Uani 1 1 d . . . . .
H00W H 0.574520 0.092546 0.453386 0.050 Uiso 1 1 calc R U . . .
C00X C 0.60902(14) 0.6130(3) 0.36705(9) 0.0403(7) Uani 1 1 d . . . . .
H00X H 0.578666 0.611090 0.344455 0.048 Uiso 1 1 calc R U . . .
C00Y C 0.59305(13) 0.8197(3) 0.46330(8) 0.0357(6) Uani 1 1 d . . . . .
H00Y H 0.576238 0.786101 0.479202 0.043 Uiso 1 1 calc R U . . .
C00Z C 0.52737(13) 0.3532(2) 0.44615(8) 0.0338(6) Uani 1 1 d . . . . .
H00Z H 0.509765 0.406698 0.457172 0.041 Uiso 1 1 calc R U . . .
C010 C 0.58545(13) 0.8735(2) 0.40359(9) 0.0351(6) Uani 1 1 d . . . . .
H010 H 0.563641 0.876462 0.378891 0.042 Uiso 1 1 calc R U . . .
C011 C 0.57887(16) 0.1959(3) 0.41400(10) 0.0435(7) Uani 1 1 d . . . . .
H011 H 0.596455 0.141913 0.403122 0.052 Uiso 1 1 calc R U . . .
C012 C 0.64270(13) 0.5787(3) 0.43014(9) 0.0404(7) Uani 1 1 d . . . . .
H012 H 0.635527 0.551562 0.450614 0.048 Uiso 1 1 calc R U . . .
C013 C 0.53971(15) 0.2441(3) 0.45975(9) 0.0421(7) Uani 1 1 d . . . . .
H013 H 0.530261 0.222867 0.480052 0.051 Uiso 1 1 calc R U . . .
C014 C 0.56667(14) 0.3034(3) 0.39989(9) 0.0381(6) Uani 1 1 d . . . . .
H014 H 0.575534 0.323308 0.379279 0.046 Uiso 1 1 calc R U . . .
C015 C 0.42420(17) 0.0746(3) 0.36524(10) 0.0512(9) Uani 1 1 d . . . . .
H015 H 0.426345 -0.003045 0.371643 0.061 Uiso 1 1 calc R U . . .
C016 C 0.36102(14) 0.8060(3) 0.45381(9) 0.0395(6) Uani 1 1 d . . . . .
H016 H 0.329089 0.764178 0.456507 0.047 Uiso 1 1 calc R U . . .
C017 C 0.37044(14) 0.9166(3) 0.46561(8) 0.0392(7) Uani 1 1 d . . . . .
H017 H 0.344487 0.950997 0.475934 0.047 Uiso 1 1 calc R U . . .
C018 C 0.44407(14) 0.2236(3) 0.33026(10) 0.0421(7) Uani 1 1 d . . . . .
H018 H 0.460595 0.248719 0.313143 0.051 Uiso 1 1 calc R U . . .
C019 C 0.39311(16) 0.2637(3) 0.37119(8) 0.0414(7) Uani 1 1 d . . . . .
H019 H 0.374211 0.315563 0.381946 0.050 Uiso 1 1 calc R U . . .
C01A C 0.41165(15) 0.5227(3) 0.23272(8) 0.0460(8) Uani 1 1 d . . . . .
H01A H 0.430928 0.572754 0.221639 0.055 Uiso 1 1 calc R U . . .
C01B C 0.41758(15) 0.9772(3) 0.46241(8) 0.0393(6) Uani 1 1 d . . . . .
H01B H 0.424281 1.052791 0.470843 0.047 Uiso 1 1 calc R U . . .
C01C C 0.30329(16) 0.6950(4) 0.25468(9) 0.0482(8) Uani 1 1 d . . . . .
H01C H 0.338140 0.739468 0.260077 0.058 Uiso 1 1 calc R U . . .
C01E C 0.29341(16) 0.8374(3) 0.35107(9) 0.0471(8) Uani 1 1 d . . . . .
H01E H 0.315878 0.879290 0.339894 0.057 Uiso 1 1 calc R U . . .
C01F C 0.70856(15) 0.6594(3) 0.40316(13) 0.0537(10) Uani 1 1 d . . . . .
H01F H 0.746457 0.688197 0.405206 0.064 Uiso 1 1 calc R U . . .
C01G C 0.44781(17) 0.1106(3) 0.33990(11) 0.0526(9) Uani 1 1 d . . . . .
H01G H 0.466461 0.057980 0.329222 0.063 Uiso 1 1 calc R U . . .
C01H C 0.67419(14) 0.9141(3) 0.45328(12) 0.0540(10) Uani 1 1 d . . . . .
H01H H 0.713038 0.944478 0.462378 0.065 Uiso 1 1 calc R U . . .
C01I C 0.64269(15) 0.9195(3) 0.41694(12) 0.0489(9) Uani 1 1 d . . . . .
H01I H 0.659812 0.954062 0.401336 0.059 Uiso 1 1 calc R U . . .
C01J C 0.39800(19) 0.1496(3) 0.38097(9) 0.0528(9) Uani 1 1 d . . . . .
H01J H 0.382927 0.124318 0.398726 0.063 Uiso 1 1 calc R U . . .
C01K C 0.69779(14) 0.6228(3) 0.43305(11) 0.0521(9) Uani 1 1 d . . . . .
H01K H 0.727997 0.627794 0.455645 0.063 Uiso 1 1 calc R U . . .
C01L C 0.33908(17) 0.3797(3) 0.22817(9) 0.0507(8) Uani 1 1 d . . . . .
H01L H 0.308736 0.331373 0.213894 0.061 Uiso 1 1 calc R U . . .
C01M C 0.64961(14) 0.8654(3) 0.47591(10) 0.0471(8) Uani 1 1 d . . . . .
H01M H 0.671511 0.862769 0.500601 0.056 Uiso 1 1 calc R U . . .
C01N C 0.36871(17) 0.4496(4) 0.21247(8) 0.0511(9) Uani 1 1 d . . . . .
H01N H 0.359526 0.447435 0.187464 0.061 Uiso 1 1 calc R U . . .
C01O C 0.26282(15) 0.6588(4) 0.36781(10) 0.0488(8) Uani 1 1 d . . . . .
H01O H 0.263417 0.578490 0.367759 0.059 Uiso 1 1 calc R U . . .
C01P C 0.66483(17) 0.6544(3) 0.37038(12) 0.0534(9) Uani 1 1 d . . . . .
H01P H 0.672797 0.679316 0.349920 0.064 Uiso 1 1 calc R U . . .
C01Q C 0.23774(16) 0.5775(4) 0.27330(10) 0.0538(9) Uani 1 1 d . . . . .
H01Q H 0.227567 0.541599 0.291637 0.065 Uiso 1 1 calc R U . . .
C01R C 0.22952(17) 0.7169(5) 0.38500(12) 0.0637(12) Uani 1 1 d . . . . .
H01R H 0.208398 0.675692 0.397185 0.076 Uiso 1 1 calc R U . . .
C01S C 0.2656(2) 0.6824(5) 0.21918(10) 0.0665(13) Uani 1 1 d . . . . .
H01S H 0.275170 0.718525 0.200654 0.080 Uiso 1 1 calc R U . . .
C01T C 0.22717(17) 0.8333(4) 0.38436(11) 0.0645(13) Uani 1 1 d . . . . .
H01T H 0.203580 0.872126 0.395475 0.077 Uiso 1 1 calc R U . . .
C01U C 0.21576(19) 0.6187(4) 0.21138(10) 0.0680(13) Uani 1 1 d . . . . .
H01U H 0.190716 0.610701 0.187367 0.082 Uiso 1 1 calc R U . . .
C01V C 0.20106(18) 0.5656(4) 0.23773(12) 0.0673(13) Uani 1 1 d . . . . .
H01V H 0.166176 0.521031 0.231904 0.081 Uiso 1 1 calc R U . . .
C01W C 0.25910(19) 0.8934(4) 0.36758(11) 0.0626(12) Uani 1 1 d . . . . .
H01W H 0.257640 0.973688 0.367298 0.075 Uiso 1 1 calc R U . . .
Cl1 Cl 0.2217(3) 0.8467(4) 0.47914(19) 0.096(2) Uani 0.5 1 d . . P A -1
Cl2 Cl 0.2824(2) 0.6618(6) 0.52359(13) 0.096(2) Uani 0.5 1 d . . P A -1
C3 C 0.2293(3) 0.7005(8) 0.4824(2) 0.0549(18) Uani 0.5 1 d . . P A -1
H3A H 0.241759 0.671782 0.462821 0.066 Uiso 0.5 1 calc R U P A -1
H3B H 0.190731 0.665758 0.480102 0.066 Uiso 0.5 1 calc R U P A -1
H00A H 0.4640(13) 0.577(3) 0.4259(8) 0.022(7) Uiso 1 1 d . . . . .
H00C H 0.3173(14) 0.461(3) 0.3327(8) 0.024(7) Uiso 1 1 d . . . . .
H00F H 0.4985(14) 0.531(3) 0.3370(9) 0.028(8) Uiso 1 1 d . . . . .
H00D H 0.3606(14) 0.505(3) 0.3677(9) 0.026(8) Uiso 1 1 d . . . . .
H00B H 0.5294(15) 0.608(3) 0.4473(9) 0.031(8) Uiso 1 1 d . . . . .

loop_
_atom_site_aniso_label
_atom_site_aniso_U_11
_atom_site_aniso_U_22
_atom_site_aniso_U_33
_atom_site_aniso_U_23
_atom_site_aniso_U_13
_atom_site_aniso_U_12
Ag01 0.03527(11) 0.03745(12) 0.02121(9) 0.00084(7) 0.00290(7) -0.00455(8)
I002 0.0971(2) 0.04857(14) 0.03768(12) -0.00372(9) 0.03470(13) -0.01873(13)
P003 0.0236(3) 0.0217(3) 0.0195(3) -0.0022(2) 0.0037(2) 0.0007(2)
P004 0.0198(3) 0.0222(3) 0.0196(3) -0.0022(2) 0.0017(2) 0.0024(2)
P005 0.0245(3) 0.0232(3) 0.0197(3) -0.0024(2) 0.0023(2) 0.0007(2)
P006 0.0251(3) 0.0326(3) 0.0230(3) -0.0023(2) 0.0003(2) 0.0062(3)
P007 0.0343(4) 0.0448(4) 0.0330(4) 0.0047(3) 0.0126(3) -0.0015(3)
F00A 0.0503(11) 0.0491(11) 0.0458(11) -0.0021(9) 0.0239(9) -0.0123(9)
F00B 0.113(2) 0.0519(14) 0.087(2) 0.0171(13) 0.0627(18) 0.0195(15)
F00C 0.119(2) 0.0601(15) 0.104(2) 0.0202(15) 0.075(2) 0.0314(16)
F00D 0.0700(16) 0.0909(19) 0.097(2) 0.0437(17) 0.0579(16) 0.0185(14)
C00F 0.0245(11) 0.0258(11) 0.0205(10) -0.0027(9) 0.0036(9) 0.0018(9)
C00G 0.0270(11) 0.0287(12) 0.0206(11) -0.0037(9) 0.0010(9) 0.0026(10)
C00H 0.0258(11) 0.0265(11) 0.0188(10) -0.0018(8) 0.0039(8) 0.0047(9)
F00I 0.0744(18) 0.148(3) 0.0386(13) -0.0057(16) -0.0056(12) -0.029(2)
C00J 0.0208(10) 0.0256(11) 0.0325(12) -0.0058(9) 0.0066(9) 0.0019(9)
C00K 0.0240(11) 0.0248(11) 0.0203(10) -0.0011(8) 0.0038(8) 0.0018(9)
C00L 0.0231(11) 0.0238(11) 0.0249(11) -0.0003(9) -0.0009(9) 0.0027(9)
C00M 0.0309(12) 0.0232(11) 0.0264(12) -0.0022(9) -0.0001(9) -0.0022(10)
F00N 0.0593(15) 0.109(2) 0.0686(17) 0.0129(16) -0.0114(12) -0.0379(16)
C00O 0.0251(11) 0.0225(11) 0.0325(13) -0.0058(9) 0.0054(10) 0.0007(9)
C00P 0.0298(12) 0.0335(13) 0.0326(13) -0.0062(11) 0.0090(10) 0.0017(11)
C00Q 0.0251(12) 0.0468(16) 0.0283(13) -0.0096(12) -0.0012(10) 0.0091(11)
C00R 0.0275(12) 0.0318(13) 0.0276(12) 0.0001(10) 0.0071(10) 0.0014(10)
C00S 0.0388(14) 0.0240(12) 0.0347(14) -0.0001(10) 0.0125(11) 0.0038(11)
C00T 0.0395(15) 0.0438(16) 0.0287(13) -0.0051(12) 0.0012(11) -0.0098(13)
C00U 0.0338(13) 0.0452(16) 0.0247(12) -0.0030(11) 0.0048(10) -0.0046(12)
C00V 0.0300(13) 0.0442(16) 0.0279(13) -0.0068(11) -0.0039(10) 0.0127(12)
C00W 0.0388(15) 0.0275(13) 0.0460(17) 0.0089(12) -0.0025(13) 0.0034(12)
C00X 0.0366(15) 0.0482(17) 0.0392(16) -0.0070(13) 0.0169(12) -0.0062(13)
C00Y 0.0313(13) 0.0325(14) 0.0336(14) -0.0096(11) -0.0017(11) 0.0003(11)
C00Z 0.0363(14) 0.0317(13) 0.0298(13) 0.0030(11) 0.0064(11) 0.0053(11)
C010 0.0351(14) 0.0264(12) 0.0461(16) -0.0074(11) 0.0169(12) -0.0027(11)
C011 0.0498(18) 0.0273(14) 0.0492(18) -0.0017(12) 0.0112(14) 0.0112(13)
C012 0.0253(12) 0.0464(17) 0.0403(16) -0.0039(13) -0.0005(11) 0.0005(12)
C013 0.0452(17) 0.0399(16) 0.0367(15) 0.0112(13) 0.0080(13) 0.0015(13)
C014 0.0455(16) 0.0305(14) 0.0379(15) 0.0012(11) 0.0135(13) 0.0084(12)
C015 0.056(2) 0.0278(14) 0.0466(18) 0.0044(13) -0.0123(15) -0.0020(14)
C016 0.0340(14) 0.0462(17) 0.0395(15) -0.0041(13) 0.0142(12) 0.0041(13)
C017 0.0400(15) 0.0472(17) 0.0334(14) -0.0047(12) 0.0163(12) 0.0119(13)
C018 0.0391(16) 0.0341(15) 0.0482(18) -0.0022(13) 0.0084(13) 0.0049(13)
C019 0.0582(19) 0.0311(14) 0.0294(13) 0.0008(11) 0.0080(13) -0.0031(13)
C01A 0.0459(17) 0.064(2) 0.0263(14) -0.0007(14) 0.0102(12) -0.0054(16)
C01B 0.0506(17) 0.0291(13) 0.0378(15) -0.0057(11) 0.0146(13) 0.0065(13)
C01C 0.0450(17) 0.062(2) 0.0316(15) 0.0011(15) 0.0052(13) 0.0141(16)
C01E 0.0477(18) 0.0471(18) 0.0384(16) -0.0041(14) 0.0042(14) 0.0175(15)
C01F 0.0290(14) 0.0416(18) 0.093(3) -0.0204(19) 0.0246(17) -0.0069(13)
C01G 0.0481(19) 0.0315(15) 0.064(2) -0.0025(15) 0.0009(16) 0.0086(14)
C01H 0.0251(13) 0.0368(17) 0.090(3) -0.0238(18) 0.0067(16) -0.0010(12)
C01I 0.0387(16) 0.0333(15) 0.083(3) -0.0123(16) 0.0320(18) -0.0071(13)
C01J 0.073(2) 0.0406(17) 0.0331(16) 0.0085(13) 0.0033(16) -0.0104(17)
C01K 0.0244(13) 0.055(2) 0.065(2) -0.0118(18) -0.0005(14) -0.0041(14)
C01L 0.0528(19) 0.056(2) 0.0293(15) -0.0090(14) -0.0039(13) -0.0136(17)
C01M 0.0290(14) 0.0374(16) 0.059(2) -0.0164(15) -0.0062(13) 0.0012(12)
C01N 0.0540(19) 0.069(2) 0.0222(13) -0.0068(14) 0.0023(13) -0.0028(18)
C01O 0.0353(15) 0.059(2) 0.0510(19) -0.0182(16) 0.0135(14) -0.0016(15)
C01P 0.0483(19) 0.054(2) 0.068(2) -0.0109(18) 0.0341(18) -0.0133(17)
C01Q 0.0383(16) 0.063(2) 0.0427(18) -0.0086(16) -0.0091(14) 0.0033(16)
C01R 0.0395(18) 0.097(3) 0.058(2) -0.024(2) 0.0208(17) -0.001(2)
C01S 0.061(2) 0.099(3) 0.0308(17) -0.0018(19) 0.0037(16) 0.031(2)
C01T 0.0434(19) 0.094(3) 0.048(2) -0.026(2) 0.0056(16) 0.028(2)
C01U 0.059(2) 0.088(3) 0.0353(18) -0.018(2) -0.0124(16) 0.032(2)
C01V 0.0436(19) 0.077(3) 0.057(2) -0.020(2) -0.0152(17) 0.0119(19)
C01W 0.063(2) 0.062(2) 0.050(2) -0.0143(18) 0.0024(18) 0.034(2)
Cl1 0.108(4) 0.0561(18) 0.135(5) 0.005(2) 0.058(3) 0.017(2)
Cl2 0.060(2) 0.168(6) 0.0514(17) 0.018(2) 0.0091(16) 0.045(3)
C3 0.048(4) 0.064(5) 0.053(4) 0.004(4) 0.018(3) -0.010(4)

loop_
_atom_type_symbol
_atom_type_description
_atom_type_scat_dispersion_real
_atom_type_scat_dispersion_imag
_atom_type_scat_source
C C 0.0033 0.0016 'International Tables Vol C Tables 4.2.6.8 and 6.1.1.4'
H H 0.0000 0.0000 'International Tables Vol C Tables 4.2.6.8 and 6.1.1.4'
Ag Ag -0.8971 1.1015 'International Tables Vol C Tables 4.2.6.8 and 6.1.1.4'
Cl Cl 0.1484 0.1585 'International Tables Vol C Tables 4.2.6.8 and 6.1.1.4'
F F 0.0171 0.0103 'International Tables Vol C Tables 4.2.6.8 and 6.1.1.4'
I I -0.4742 1.8119 'International Tables Vol C Tables 4.2.6.8 and 6.1.1.4'
P P 0.1023 0.0942 'International Tables Vol C Tables 4.2.6.8 and 6.1.1.4'

loop_
_geom_angle_atom_site_label_1
_geom_angle_atom_site_label_2
_geom_angle_atom_site_label_3
_geom_angle
_geom_angle_site_symmetry_1
_geom_angle_site_symmetry_3
_geom_angle_publ_flag
P003 Ag01 I002 126.477(18) . . ?
P003 Ag01 P006 112.79(2) . . ?
P006 Ag01 I002 119.864(19) . . ?
C00H P003 Ag01 117.99(8) . . ?
C00H P003 C00K 102.76(12) . . ?
C00K P003 Ag01 105.04(8) . . ?
C00O P003 Ag01 120.14(10) . . ?
C00O P003 C00H 105.06(12) . . ?
C00O P003 C00K 103.52(12) . . ?
C00F P004 C00J 107.97(13) . . ?
C00F P004 C00K 113.92(12) . . ?
C00F P004 C00L 114.48(12) . . ?
C00J P004 C00K 107.17(12) . . ?
C00J P004 C00L 106.25(12) . . ?
C00L P004 C00K 106.56(12) . . ?
C00F P005 C00G 107.40(12) . . ?
C00F P005 C00M 116.00(12) . . ?
C00F P005 C00R 113.14(13) . . ?
C00G P005 C00R 108.06(12) . . ?
C00M P005 C00G 106.46(12) . . ?
C00M P005 C00R 105.37(13) . . ?
C00Q P006 Ag01 113.41(10) . . ?
C00Q P006 C00R 104.63(14) . . ?
C00Q P006 C00V 104.14(13) . . ?
C00R P006 Ag01 104.90(9) . . ?
C00V P006 Ag01 124.58(12) . . ?
C00V P006 C00R 103.14(14) . . ?
F00B P007 F00A 89.85(13) . . ?
F00B P007 F00D 90.41(15) . . ?
F00B P007 F00N 88.65(19) . . ?
F00C P007 F00A 89.52(13) . . ?
F00C P007 F00B 177.6(2) . . ?
F00C P007 F00D 90.22(15) . . ?
F00C P007 F00N 89.0(2) . . ?
F00D P007 F00A 179.70(16) . . ?
F00D P007 F00N 91.96(17) . . ?
F00I P007 F00A 90.53(15) . . ?
F00I P007 F00B 89.6(2) . . ?
F00I P007 F00C 92.8(2) . . ?
F00I P007 F00D 89.62(18) . . ?
F00I P007 F00N 177.7(2) . . ?
F00N P007 F00A 87.91(14) . . ?
P004 C00F H00F 114(2) . . ?
P005 C00F P004 128.77(16) . . ?
P005 C00F H00F 111(2) . . ?
C00T C00G P005 118.5(2) . . ?
C00U C00G P005 122.1(2) . . ?
C00U C00G C00T 119.4(3) . . ?
C00P C00H P003 120.49(19) . . ?
C00P C00H C00S 119.0(2) . . ?
C00S C00H P003 120.0(2) . . ?
C00X C00J P004 123.5(2) . . ?
C00X C00J C012 119.8(3) . . ?
C012 C00J P004 116.7(2) . . ?
P003 C00K H00A 109.2(17) . . ?
P003 C00K H00B 111(2) . . ?
P004 C00K P003 112.19(13) . . ?
P004 C00K H00A 107.5(17) . . ?
P004 C00K H00B 109(2) . . ?
H00A C00K H00B 108(3) . . ?
C00Z C00L P004 123.9(2) . . ?
C00Z C00L C014 120.1(3) . . ?
C014 C00L P004 116.0(2) . . ?
C018 C00M P005 118.0(2) . . ?
C019 C00M P005 122.2(2) . . ?
C019 C00M C018 119.7(3) . . ?
C00Y C00O P003 120.9(2) . . ?
C010 C00O P003 118.7(2) . . ?
C010 C00O C00Y 120.4(3) . . ?
C00H C00P H00P 119.8 . . ?
C016 C00P C00H 120.4(3) . . ?
C016 C00P H00P 119.8 . . ?
C01E C00Q P006 114.8(3) . . ?
C01O C00Q P006 125.5(3) . . ?
C01O C00Q C01E 119.7(3) . . ?
P005 C00R P006 110.88(15) . . ?
P005 C00R H00C 108.6(18) . . ?
P005 C00R H00D 108.2(19) . . ?
P006 C00R H00C 113.0(18) . . ?
P006 C00R H00D 112(2) . . ?
H00C C00R H00D 104(3) . . ?
C00H C00S H00S 119.9 . . ?
C01B C00S C00H 120.2(3) . . ?
C01B C00S H00S 119.9 . . ?
C00G C00T H00T 120.1 . . ?
C01L C00T C00G 119.9(3) . . ?
C01L C00T H00T 120.1 . . ?
C00G C00U H00U 120.0 . . ?
C00G C00U C01A 120.0(3) . . ?
C01A C00U H00U 120.0 . . ?
C01C C00V P006 118.6(3) . . ?
C01C C00V C01Q 119.5(3) . . ?
C01Q C00V P006 121.8(3) . . ?
C011 C00W H00W 119.8 . . ?
C011 C00W C013 120.4(3) . . ?
C013 C00W H00W 119.8 . . ?
C00J C00X H00X 120.2 . . ?
C00J C00X C01P 119.7(3) . . ?
C01P C00X H00X 120.2 . . ?
C00O C00Y H00Y 120.4 . . ?
C01M C00Y C00O 119.2(3) . . ?
C01M C00Y H00Y 120.4 . . ?
C00L C00Z H00Z 120.3 . . ?
C00L C00Z C013 119.4(3) . . ?
C013 C00Z H00Z 120.3 . . ?
C00O C010 H010 120.2 . . ?
C00O C010 C01I 119.5(3) . . ?
C01I C010 H010 120.2 . . ?
C00W C011 H011 119.8 . . ?
C00W C011 C014 120.5(3) . . ?
C014 C011 H011 119.8 . . ?
C00J C012 H012 120.2 . . ?
C01K C012 C00J 119.7(3) . . ?
C01K C012 H012 120.2 . . ?
C00W C013 C00Z 120.2(3) . . ?
C00W C013 H013 119.9 . . ?
C00Z C013 H013 119.9 . . ?
C00L C014 H014 120.3 . . ?
C011 C014 C00L 119.4(3) . . ?
C011 C014 H014 120.3 . . ?
C01G C015 H015 119.7 . . ?
C01J C015 H015 119.7 . . ?
C01J C015 C01G 120.5(3) . . ?
C00P C016 H016 119.9 . . ?
C017 C016 C00P 120.2(3) . . ?
C017 C016 H016 119.9 . . ?
C016 C017 H017 119.9 . . ?
C016 C017 C01B 120.2(3) . . ?
C01B C017 H017 119.9 . . ?
C00M C018 H018 120.0 . . ?
C01G C018 C00M 120.0(4) . . ?
C01G C018 H018 120.0 . . ?
C00M C019 H019 120.2 . . ?
C00M C019 C01J 119.6(3) . . ?
C01J C019 H019 120.2 . . ?
C00U C01A H01A 120.2 . . ?
C01N C01A C00U 119.7(3) . . ?
C01N C01A H01A 120.2 . . ?
C00S C01B H01B 120.0 . . ?
C017 C01B C00S 120.0(3) . . ?
C017 C01B H01B 120.0 . . ?
C00V C01C H01C 120.1 . . ?
C00V C01C C01S 119.8(4) . . ?
C01S C01C H01C 120.1 . . ?
C00Q C01E H01E 120.1 . . ?
C01W C01E C00Q 119.8(4) . . ?
C01W C01E H01E 120.1 . . ?
C01K C01F H01F 119.7 . . ?
C01P C01F H01F 119.7 . . ?
C01P C01F C01K 120.5(3) . . ?
C015 C01G H01G 120.1 . . ?
C018 C01G C015 119.7(4) . . ?
C018 C01G H01G 120.1 . . ?
C01I C01H H01H 119.7 . . ?
C01M C01H H01H 119.7 . . ?
C01M C01H C01I 120.5(3) . . ?
C010 C01I H01I 120.3 . . ?
C01H C01I C010 119.5(3) . . ?
C01H C01I H01I 120.3 . . ?
C015 C01J C019 120.5(4) . . ?
C015 C01J H01J 119.8 . . ?
C019 C01J H01J 119.8 . . ?
C012 C01K H01K 120.0 . . ?
C01F C01K C012 120.0(3) . . ?
C01F C01K H01K 120.0 . . ?
C00T C01L H01L 119.8 . . ?
C01N C01L C00T 120.4(3) . . ?
C01N C01L H01L 119.8 . . ?
C00Y C01M H01M 119.5 . . ?
C01H C01M C00Y 120.9(3) . . ?
C01H C01M H01M 119.5 . . ?
C01A C01N H01N 119.7 . . ?
C01L C01N C01A 120.5(3) . . ?
C01L C01N H01N 119.7 . . ?
C00Q C01O H01O 120.2 . . ?
C00Q C01O C01R 119.6(4) . . ?
C01R C01O H01O 120.2 . . ?
C00X C01P H01P 119.8 . . ?
C01F C01P C00X 120.3(4) . . ?
C01F C01P H01P 119.8 . . ?
C00V C01Q H01Q 120.2 . . ?
C00V C01Q C01V 119.7(4) . . ?
C01V C01Q H01Q 120.2 . . ?
C01O C01R H01R 119.8 . . ?
C01T C01R C01O 120.5(4) . . ?
C01T C01R H01R 119.8 . . ?
C01C C01S H01S 119.9 . . ?
C01U C01S C01C 120.2(4) . . ?
C01U C01S H01S 119.9 . . ?
C01R C01T H01T 120.1 . . ?
C01W C01T C01R 119.9(4) . . ?
C01W C01T H01T 120.1 . . ?
C01S C01U H01U 119.5 . . ?
C01S C01U C01V 120.9(4) . . ?
C01V C01U H01U 119.5 . . ?
C01Q C01V H01V 120.1 . . ?
C01U C01V C01Q 119.8(4) . . ?
C01U C01V H01V 120.1 . . ?
C01E C01W H01W 119.8 . . ?
C01T C01W C01E 120.5(4) . . ?
C01T C01W H01W 119.8 . . ?
Cl1 C3 Cl2 110.6(6) . . ?
Cl1 C3 H3A 109.5 . . ?
Cl1 C3 H3B 109.5 . . ?
Cl2 C3 H3A 109.5 . . ?
Cl2 C3 H3B 109.5 . . ?
H3A C3 H3B 108.1 . . ?

loop_
_geom_bond_atom_site_label_1
_geom_bond_atom_site_label_2
_geom_bond_distance
_geom_bond_site_symmetry_2
_geom_bond_publ_flag
Ag01 I002 2.7009(3) . ?
Ag01 P003 2.4595(6) . ?
Ag01 P006 2.4674(8) . ?
P003 C00H 1.826(3) . ?
P003 C00K 1.855(3) . ?
P003 C00O 1.818(3) . ?
P004 C00F 1.727(2) . ?
P004 C00J 1.803(3) . ?
P004 C00K 1.818(3) . ?
P004 C00L 1.803(3) . ?
P005 C00F 1.724(3) . ?
P005 C00G 1.808(3) . ?
P005 C00M 1.807(3) . ?
P005 C00R 1.831(3) . ?
P006 C00Q 1.825(3) . ?
P006 C00R 1.844(3) . ?
P006 C00V 1.830(3) . ?
P007 F00A 1.619(2) . ?
P007 F00B 1.586(3) . ?
P007 F00C 1.570(3) . ?
P007 F00D 1.590(2) . ?
P007 F00I 1.565(3) . ?
P007 F00N 1.602(3) . ?
C00F H00F 0.87(3) . ?
C00G C00T 1.398(4) . ?
C00G C00U 1.389(4) . ?
C00H C00P 1.396(4) . ?
C00H C00S 1.397(4) . ?
C00J C00X 1.389(4) . ?
C00J C012 1.399(4) . ?
C00K H00A 1.01(3) . ?
C00K H00B 0.92(4) . ?
C00L C00Z 1.392(4) . ?
C00L C014 1.404(4) . ?
C00M C018 1.396(4) . ?
C00M C019 1.386(4) . ?
C00O C00Y 1.404(4) . ?
C00O C010 1.387(4) . ?
C00P H00P 0.9500 . ?
C00P C016 1.390(4) . ?
C00Q C01E 1.401(5) . ?
C00Q C01O 1.382(5) . ?
C00R H00C 1.00(3) . ?
C00R H00D 0.94(3) . ?
C00S H00S 0.9500 . ?
C00S C01B 1.397(4) . ?
C00T H00T 0.9500 . ?
C00T C01L 1.387(4) . ?
C00U H00U 0.9500 . ?
C00U C01A 1.400(4) . ?
C00V C01C 1.381(5) . ?
C00V C01Q 1.400(5) . ?
C00W H00W 0.9500 . ?
C00W C011 1.380(5) . ?
C00W C013 1.383(5) . ?
C00X H00X 0.9500 . ?
C00X C01P 1.391(5) . ?
C00Y H00Y 0.9500 . ?
C00Y C01M 1.389(4) . ?
C00Z H00Z 0.9500 . ?
C00Z C013 1.393(4) . ?
C010 H010 0.9500 . ?
C010 C01I 1.405(4) . ?
C011 H011 0.9500 . ?
C011 C014 1.382(4) . ?
C012 H012 0.9500 . ?
C012 C01K 1.391(5) . ?
C013 H013 0.9500 . ?
C014 H014 0.9500 . ?
C015 H015 0.9500 . ?
C015 C01G 1.388(6) . ?
C015 C01J 1.361(6) . ?
C016 H016 0.9500 . ?
C016 C017 1.382(5) . ?
C017 H017 0.9500 . ?
C017 C01B 1.383(5) . ?
C018 H018 0.9500 . ?
C018 C01G 1.385(5) . ?
C019 H019 0.9500 . ?
C019 C01J 1.399(4) . ?
C01A H01A 0.9500 . ?
C01A C01N 1.379(5) . ?
C01B H01B 0.9500 . ?
C01C H01C 0.9500 . ?
C01C C01S 1.410(5) . ?
C01E H01E 0.9500 . ?
C01E C01W 1.389(5) . ?
C01F H01F 0.9500 . ?
C01F C01K 1.378(6) . ?
C01F C01P 1.376(6) . ?
C01G H01G 0.9500 . ?
C01H H01H 0.9500 . ?
C01H C01I 1.396(6) . ?
C01H C01M 1.367(6) . ?
C01I H01I 0.9500 . ?
C01J H01J 0.9500 . ?
C01K H01K 0.9500 . ?
C01L H01L 0.9500 . ?
C01L C01N 1.375(6) . ?
C01M H01M 0.9500 . ?
C01N H01N 0.9500 . ?
C01O H01O 0.9500 . ?
C01O C01R 1.401(5) . ?
C01P H01P 0.9500 . ?
C01Q H01Q 0.9500 . ?
C01Q C01V 1.405(5) . ?
C01R H01R 0.9500 . ?
C01R C01T 1.378(7) . ?
C01S H01S 0.9500 . ?
C01S C01U 1.360(7) . ?
C01T H01T 0.9500 . ?
C01T C01W 1.378(7) . ?
C01U H01U 0.9500 . ?
C01U C01V 1.374(8) . ?
C01V H01V 0.9500 . ?
C01W H01W 0.9500 . ?
Cl1 C3 1.738(10) . ?
Cl2 C3 1.769(9) . ?
C3 H3A 0.9900 . ?
C3 H3B 0.9900 . ?

loop_
_geom_torsion_atom_site_label_1
_geom_torsion_atom_site_label_2
_geom_torsion_atom_site_label_3
_geom_torsion_atom_site_label_4
_geom_torsion
_geom_torsion_site_symmetry_1
_geom_torsion_site_symmetry_2
_geom_torsion_site_symmetry_3
_geom_torsion_site_symmetry_4
_geom_torsion_publ_flag
Ag01 P003 C00H C00P 68.2(2) . . . . ?
Ag01 P003 C00H C00S -103.2(2) . . . . ?
Ag01 P003 C00K P004 40.90(14) . . . . ?
Ag01 P003 C00O C00Y -170.95(18) . . . . ?
Ag01 P003 C00O C010 6.0(3) . . . . ?
Ag01 P006 C00Q C01E 48.9(2) . . . . ?
Ag01 P006 C00Q C01O -131.4(3) . . . . ?
Ag01 P006 C00R P005 -42.78(15) . . . . ?
Ag01 P006 C00V C01C -9.7(3) . . . . ?
Ag01 P006 C00V C01Q 169.0(2) . . . . ?
P003 C00H C00P C016 -171.9(2) . . . . ?
P003 C00H C00S C01B 171.5(2) . . . . ?
P003 C00O C00Y C01M 176.4(2) . . . . ?
P003 C00O C010 C01I -176.6(2) . . . . ?
P004 C00J C00X C01P 179.3(3) . . . . ?
P004 C00J C012 C01K -177.8(3) . . . . ?
P004 C00L C00Z C013 179.7(2) . . . . ?
P004 C00L C014 C011 179.8(3) . . . . ?
P005 C00G C00T C01L 180.0(3) . . . . ?
P005 C00G C00U C01A -179.5(3) . . . . ?
P005 C00M C018 C01G 177.6(3) . . . . ?
P005 C00M C019 C01J -176.5(3) . . . . ?
P006 C00Q C01E C01W 178.5(3) . . . . ?
P006 C00Q C01O C01R -179.8(3) . . . . ?
P006 C00V C01C C01S 178.4(3) . . . . ?
P006 C00V C01Q C01V -178.0(3) . . . . ?
C00F P004 C00J C00X 2.8(3) . . . . ?
C00F P004 C00J C012 -178.5(2) . . . . ?
C00F P004 C00K P003 -55.11(17) . . . . ?
C00F P004 C00L C00Z -119.9(2) . . . . ?
C00F P004 C00L C014 59.4(2) . . . . ?
C00F P005 C00G C00T 168.3(2) . . . . ?
C00F P005 C00G C00U -13.6(3) . . . . ?
C00F P005 C00M C018 -76.2(3) . . . . ?
C00F P005 C00M C019 99.9(3) . . . . ?
C00F P005 C00R P006 58.72(18) . . . . ?
C00G P005 C00F P004 -164.11(17) . . . . ?
C00G P005 C00M C018 43.2(3) . . . . ?
C00G P005 C00M C019 -140.7(2) . . . . ?
C00G P005 C00R P006 -60.05(17) . . . . ?
C00G C00T C01L C01N -0.2(6) . . . . ?
C00G C00U C01A C01N -0.7(5) . . . . ?
C00H P003 C00K P004 164.90(13) . . . . ?
C00H P003 C00O C00Y 53.1(2) . . . . ?
C00H P003 C00O C010 -129.9(2) . . . . ?
C00H C00P C016 C017 1.1(5) . . . . ?
C00H C00S C01B C017 -0.2(5) . . . . ?
C00J P004 C00F P005 161.76(17) . . . . ?
C00J P004 C00K P003 64.25(16) . . . . ?
C00J P004 C00L C00Z 121.0(2) . . . . ?
C00J P004 C00L C014 -59.7(2) . . . . ?
C00J C00X C01P C01F -1.3(6) . . . . ?
C00J C012 C01K C01F -1.8(5) . . . . ?
C00K P003 C00H C00P -46.8(2) . . . . ?
C00K P003 C00H C00S 141.8(2) . . . . ?
C00K P003 C00O C00Y -54.3(2) . . . . ?
C00K P003 C00O C010 122.6(2) . . . . ?
C00K P004 C00F P005 -79.3(2) . . . . ?
C00K P004 C00J C00X -120.3(3) . . . . ?
C00K P004 C00J C012 58.4(2) . . . . ?
C00K P004 C00L C00Z 7.0(3) . . . . ?
C00K P004 C00L C014 -173.8(2) . . . . ?
C00L P004 C00F P005 43.7(2) . . . . ?
C00L P004 C00J C00X 126.1(3) . . . . ?
C00L P004 C00J C012 -55.2(2) . . . . ?
C00L P004 C00K P003 177.67(12) . . . . ?
C00L C00Z C013 C00W 0.4(5) . . . . ?
C00M P005 C00F P004 -45.2(2) . . . . ?
C00M P005 C00G C00T 43.5(3) . . . . ?
C00M P005 C00G C00U -138.5(2) . . . . ?
C00M P005 C00R P006 -173.55(13) . . . . ?
C00M C018 C01G C015 -0.8(5) . . . . ?
C00M C019 C01J C015 -1.0(5) . . . . ?
C00O P003 C00H C00P -154.8(2) . . . . ?
C00O P003 C00H C00S 33.8(2) . . . . ?
C00O P003 C00K P004 -85.93(15) . . . . ?
C00O C00Y C01M C01H 0.1(5) . . . . ?
C00O C010 C01I C01H 0.2(5) . . . . ?
C00P C00H C00S C01B -0.1(4) . . . . ?
C00P C016 C017 C01B -1.3(5) . . . . ?
C00Q P006 C00R P005 -162.41(14) . . . . ?
C00Q P006 C00V C01C 122.5(3) . . . . ?
C00Q P006 C00V C01Q -58.8(3) . . . . ?
C00Q C01E C01W C01T 1.1(6) . . . . ?
C00Q C01O C01R C01T 1.8(6) . . . . ?
C00R P005 C00F P004 76.7(2) . . . . ?
C00R P005 C00G C00T -69.3(3) . . . . ?
C00R P005 C00G C00U 108.7(3) . . . . ?
C00R P005 C00M C018 157.8(2) . . . . ?
C00R P005 C00M C019 -26.0(3) . . . . ?
C00R P006 C00Q C01E 162.7(2) . . . . ?
C00R P006 C00Q C01O -17.7(3) . . . . ?
C00R P006 C00V C01C -128.5(3) . . . . ?
C00R P006 C00V C01Q 50.2(3) . . . . ?
C00S C00H C00P C016 -0.4(4) . . . . ?
C00T C00G C00U C01A -1.4(5) . . . . ?
C00T C01L C01N C01A -1.9(6) . . . . ?
C00U C00G C00T C01L 1.9(5) . . . . ?
C00U C01A C01N C01L 2.4(6) . . . . ?
C00V P006 C00Q C01E -89.4(3) . . . . ?
C00V P006 C00Q C01O 90.2(3) . . . . ?
C00V P006 C00R P005 88.91(17) . . . . ?
C00V C01C C01S C01U 0.0(6) . . . . ?
C00V C01Q C01V C01U -0.6(6) . . . . ?
C00W C011 C014 C00L 0.4(5) . . . . ?
C00X C00J C012 C01K 0.9(5) . . . . ?
C00Y C00O C010 C01I 0.3(4) . . . . ?
C00Z C00L C014 C011 -0.9(5) . . . . ?
C010 C00O C00Y C01M -0.5(4) . . . . ?
C011 C00W C013 C00Z -0.9(5) . . . . ?
C012 C00J C00X C01P 0.6(5) . . . . ?
C013 C00W C011 C014 0.5(5) . . . . ?
C014 C00L C00Z C013 0.5(4) . . . . ?
C016 C017 C01B C00S 0.9(5) . . . . ?
C018 C00M C019 C01J -0.5(5) . . . . ?
C019 C00M C018 C01G 1.4(5) . . . . ?
C01C C00V C01Q C01V 0.6(5) . . . . ?
C01C C01S C01U C01V 0.0(7) . . . . ?
C01E C00Q C01O C01R -0.2(5) . . . . ?
C01G C015 C01J C019 1.7(6) . . . . ?
C01I C01H C01M C00Y 0.4(5) . . . . ?
C01J C015 C01G C018 -0.8(5) . . . . ?
C01K C01F C01P C00X 0.4(6) . . . . ?
C01M C01H C01I C010 -0.6(5) . . . . ?
C01O C00Q C01E C01W -1.2(5) . . . . ?
C01O C01R C01T C01W -1.9(6) . . . . ?
C01P C01F C01K C012 1.1(6) . . . . ?
C01Q C00V C01C C01S -0.3(5) . . . . ?
C01R C01T C01W C01E 0.4(6) . . . . ?
C01S C01U C01V C01Q 0.3(7) . . . . ?

loop_
_smtbx_masks_void_nr
_smtbx_masks_void_average_x
_smtbx_masks_void_average_y
_smtbx_masks_void_average_z
_smtbx_masks_void_volume
_smtbx_masks_void_count_electrons
_smtbx_masks_void_content
1 0.000 0.445 0.750 328.6 88.5 '2 CH2Cl2'
2 0.000 0.555 0.250 328.6 87.1 '2 CH2Cl2'
3 0.500 -0.055 0.750 328.6 88.5 '2 CH2Cl2'
4 0.500 0.055 0.250 328.6 87.1 '2 CH2Cl2'
